data_4120890
loop_
_publ_author_name
'Yingdong Lv'
'Christos E. Kefalidis'
'Jiliang Zhou'
'Laurent Maron'
'Xuebing Leng'
'Yaofeng Chen'

_publ_section_title
;
 Versatile Reactivity of a Four-Coordinate Scandium Phosphinidene Complex:
 Reduction, Addition, and CO Activation Reactions
;
_journal_name_full 'Journal of the American Chemical Society'
_journal_page_first 14784
_journal_page_last 14796
_journal_paper_doi 10.1021/ja406413d
_journal_volume 135
_journal_year 2013
_chemical_formula_sum 'C86 H122 N6 P2 Sc2'
_chemical_formula_weight 1391.76
_chemical_name_systematic
; 
 ? 
;
_space_group_IT_number 2
_symmetry_cell_setting triclinic
_symmetry_space_group_name_Hall '-P 1'
_symmetry_space_group_name_H-M 'P -1'
_atom_sites_solution_hydrogens geom
_atom_sites_solution_primary direct
_atom_sites_solution_secondary difmap
_audit_creation_method SHELXL-97
_cell_angle_alpha 84.694(2)
_cell_angle_beta 87.466(2)
_cell_angle_gamma 70.100(2)
_cell_formula_units_Z 2
_cell_length_a 11.9782(10)
_cell_length_b 13.6314(11)
_cell_length_c 26.828(2)
_cell_measurement_reflns_used 5881
_cell_measurement_temperature 173(2)
_cell_measurement_theta_max 30.30
_cell_measurement_theta_min 2.35
_cell_volume 4100.9(6)
_computing_cell_refinement 'Bruker SAINT'
_computing_data_collection 'Bruker APEX2'
_computing_data_reduction 'Bruker SAINT'
_computing_molecular_graphics 'Bruker SHELXTL'
_computing_publication_material 'Bruker SHELXTL'
_computing_structure_refinement 'SHELXL-97 (Sheldrick, 2008)'
_computing_structure_solution 'SHELXS-97 (Sheldrick, 2008)'
_diffrn_ambient_temperature 173(2)
_diffrn_measured_fraction_theta_full 0.994
_diffrn_measured_fraction_theta_max 0.994
_diffrn_measurement_device_type 'Bruker APEX-II CCD'
_diffrn_measurement_method '\f and \w scans'
_diffrn_radiation_monochromator graphite
_diffrn_radiation_source 'fine-focus sealed tube'
_diffrn_radiation_type MoK\a
_diffrn_radiation_wavelength 0.71073
_diffrn_reflns_av_R_equivalents 0.0407
_diffrn_reflns_av_sigmaI/netI 0.0747
_diffrn_reflns_limit_h_max 15
_diffrn_reflns_limit_h_min -15
_diffrn_reflns_limit_k_max 17
_diffrn_reflns_limit_k_min -17
_diffrn_reflns_limit_l_max 34
_diffrn_reflns_limit_l_min -29
_diffrn_reflns_number 31728
_diffrn_reflns_theta_full 27.00
_diffrn_reflns_theta_max 27.00
_diffrn_reflns_theta_min 1.59
_exptl_absorpt_coefficient_mu 0.250
_exptl_absorpt_correction_T_max 0.9803
_exptl_absorpt_correction_T_min 0.9288
_exptl_absorpt_correction_type multi-scan
_exptl_absorpt_process_details sadabs
_exptl_crystal_colour orange
_exptl_crystal_density_diffrn 1.127
_exptl_crystal_description block
_exptl_crystal_F_000 1504
_exptl_crystal_size_max 0.30
_exptl_crystal_size_mid 0.20
_exptl_crystal_size_min 0.08
_refine_diff_density_max 0.730
_refine_diff_density_min -0.887
_refine_diff_density_rms 0.062
_refine_ls_extinction_method none
_refine_ls_goodness_of_fit_ref 1.026
_refine_ls_hydrogen_treatment constr
_refine_ls_matrix_type full
_refine_ls_number_parameters 889
_refine_ls_number_reflns 17813
_refine_ls_number_restraints 85
_refine_ls_restrained_S_all 1.077
_refine_ls_R_factor_all 0.0962
_refine_ls_R_factor_gt 0.0566
_refine_ls_shift/su_max 0.026
_refine_ls_shift/su_mean 0.001
_refine_ls_structure_factor_coef Fsqd
_refine_ls_weighting_details 'calc w=1/[\s^2^(Fo^2^)+(0.0794P)^2^+1.1104P] where P=(Fo^2^+2Fc^2^)/3'
_refine_ls_weighting_scheme calc
_refine_ls_wR_factor_gt 0.1418
_refine_ls_wR_factor_ref 0.1636
_reflns_number_gt 11757
_reflns_number_total 17813
_reflns_threshold_expression >2sigma(I)
_cod_data_source_file ja406413d_8.cif
_cod_data_source_block mo_dm12418_0m
_cod_database_code 4120890

loop_
_symmetry_equiv_pos_as_xyz
'x, y, z'
'-x, -y, -z'

loop_
_atom_site_label
_atom_site_type_symbol
_atom_site_fract_x
_atom_site_fract_y
_atom_site_fract_z
_atom_site_U_iso_or_equiv
_atom_site_adp_type
_atom_site_occupancy
_atom_site_symmetry_multiplicity
_atom_site_calc_flag
_atom_site_refinement_flags
Sc1 Sc 0.40100(4) 0.18105(4) 0.211630(18) 0.02021(12) Uani 1 1 d .
Sc2 Sc 0.20553(4) 0.43974(4) 0.285781(19) 0.02094(12) Uani 1 1 d .
P1 P 0.23855(7) 0.41444(6) 0.18836(3) 0.02762(17) Uani 1 1 d .
P2 P 0.37045(7) 0.24136(6) 0.30474(3) 0.02733(17) Uani 1 1 d .
N1 N 0.42950(19) 0.01626(16) 0.21792(8) 0.0224(5) Uani 1 1 d .
N2 N 0.5861(2) 0.14346(18) 0.19672(9) 0.0279(5) Uani 1 1 d .
N3 N 0.7930(2) 0.1521(2) 0.08772(10) 0.0421(7) Uani 1 1 d .
N4 N 0.03470(19) 0.56384(17) 0.28348(8) 0.0233(5) Uani 1 1 d .
N5 N 0.2719(2) 0.53716(16) 0.32420(8) 0.0232(5) Uani 1 1 d .
N6 N 0.3258(2) 0.5998(2) 0.45302(9) 0.0358(6) Uani 1 1 d .
C1 C 0.5217(3) -0.1349(2) 0.27971(13) 0.0399(8) Uani 1 1 d .
H1A H 0.4703 -0.1653 0.2639 0.060 Uiso 1 1 calc R
H1B H 0.4970 -0.1251 0.3147 0.060 Uiso 1 1 calc R
H1C H 0.6042 -0.1822 0.2783 0.060 Uiso 1 1 calc R
C2 C 0.5119(2) -0.0299(2) 0.25221(10) 0.0265(6) Uani 1 1 d .
C3 C 0.5949(2) 0.0151(2) 0.26570(11) 0.0301(6) Uani 1 1 d .
H3 H 0.6246 -0.0050 0.2987 0.036 Uiso 1 1 calc R
C4 C 0.6405(2) 0.0859(2) 0.23711(11) 0.0279(6) Uani 1 1 d .
C5 C 0.7574(3) 0.0885(3) 0.25489(13) 0.0424(8) Uani 1 1 d .
H5A H 0.8225 0.0454 0.2346 0.064 Uiso 1 1 calc R
H5B H 0.7685 0.0611 0.2901 0.064 Uiso 1 1 calc R
H5C H 0.7571 0.1608 0.2516 0.064 Uiso 1 1 calc R
C6 C 0.6554(3) 0.1871(2) 0.16012(12) 0.0330(7) Uani 1 1 d .
H6A H 0.7051 0.2170 0.1781 0.040 Uiso 1 1 calc R
H6B H 0.6004 0.2446 0.1386 0.040 Uiso 1 1 calc R
C7 C 0.7353(3) 0.1045(2) 0.12721(11) 0.0331(7) Uani 1 1 d .
H7A H 0.7964 0.0511 0.1481 0.040 Uiso 1 1 calc R
H7B H 0.6871 0.0691 0.1119 0.040 Uiso 1 1 calc R
C8 C 0.8183(4) 0.0981(4) 0.04112(14) 0.0673(11) Uani 1 1 d U
H8 H 0.8780 0.1233 0.0218 0.081 Uiso 1 1 calc R
C9 C 0.8726(5) -0.0214(4) 0.04754(18) 0.0837(15) Uani 1 1 d U
H9A H 0.9450 -0.0416 0.0673 0.126 Uiso 1 1 calc R
H9B H 0.8921 -0.0488 0.0146 0.126 Uiso 1 1 calc R
H9C H 0.8155 -0.0503 0.0649 0.126 Uiso 1 1 calc R
C10 C 0.7089(4) 0.1315(5) 0.00906(17) 0.0875(13) Uani 1 1 d U
H10A H 0.6547 0.0953 0.0225 0.131 Uiso 1 1 calc R
H10B H 0.7321 0.1137 -0.0253 0.131 Uiso 1 1 calc R
H10C H 0.6690 0.2073 0.0092 0.131 Uiso 1 1 calc R
C11 C 0.8913(4) 0.1811(3) 0.10524(16) 0.0649(11) Uani 1 1 d U
H11 H 0.8694 0.2011 0.1402 0.078 Uiso 1 1 calc R
C12 C 1.0114(4) 0.0945(4) 0.10867(17) 0.0812(15) Uani 1 1 d .
H12A H 1.0036 0.0334 0.1289 0.122 Uiso 1 1 calc R
H12B H 1.0681 0.1193 0.1244 0.122 Uiso 1 1 calc R
H12C H 1.0399 0.0749 0.0750 0.122 Uiso 1 1 calc R
C13 C 0.8988(5) 0.2799(4) 0.0750(2) 0.0913(14) Uani 1 1 d U
H13A H 0.9223 0.2643 0.0404 0.137 Uiso 1 1 calc R
H13B H 0.9578 0.3031 0.0899 0.137 Uiso 1 1 calc R
H13C H 0.8211 0.3354 0.0754 0.137 Uiso 1 1 calc R
C14 C 0.3675(2) -0.04442(19) 0.19702(10) 0.0238(6) Uani 1 1 d .
C15 C 0.4177(3) -0.0962(2) 0.15421(11) 0.0288(6) Uani 1 1 d .
C16 C 0.3596(3) -0.1552(2) 0.13369(12) 0.0379(7) Uani 1 1 d .
H16 H 0.3926 -0.1908 0.1048 0.046 Uiso 1 1 calc R
C17 C 0.2548(3) -0.1633(2) 0.15432(12) 0.0414(8) Uani 1 1 d .
H17 H 0.2172 -0.2050 0.1401 0.050 Uiso 1 1 calc R
C18 C 0.2055(3) -0.1104(2) 0.19564(12) 0.0355(7) Uani 1 1 d .
H18 H 0.1331 -0.1155 0.2094 0.043 Uiso 1 1 calc R
C19 C 0.2597(3) -0.0492(2) 0.21785(11) 0.0270(6) Uani 1 1 d .
C20 C 0.1995(3) 0.0073(2) 0.26347(11) 0.0318(7) Uani 1 1 d .
H20 H 0.2425 0.0552 0.2713 0.038 Uiso 1 1 calc R
C21 C 0.2020(3) -0.0670(3) 0.30976(13) 0.0465(8) Uani 1 1 d .
H21A H 0.1653 -0.1180 0.3022 0.070 Uiso 1 1 calc R
H21B H 0.1577 -0.0269 0.3371 0.070 Uiso 1 1 calc R
H21C H 0.2844 -0.1038 0.3198 0.070 Uiso 1 1 calc R
C22 C 0.0696(3) 0.0737(2) 0.25302(14) 0.0428(8) Uani 1 1 d .
H22A H 0.0652 0.1181 0.2218 0.064 Uiso 1 1 calc R
H22B H 0.0373 0.1178 0.2807 0.064 Uiso 1 1 calc R
H22C H 0.0233 0.0276 0.2500 0.064 Uiso 1 1 calc R
C23 C 0.5332(3) -0.0892(2) 0.13034(12) 0.0359(7) Uani 1 1 d .
H23 H 0.5416 -0.0224 0.1392 0.043 Uiso 1 1 calc R
C24 C 0.5343(3) -0.0870(3) 0.07308(12) 0.0461(9) Uani 1 1 d .
H24A H 0.5342 -0.1545 0.0633 0.069 Uiso 1 1 calc R
H24B H 0.6058 -0.0740 0.0595 0.069 Uiso 1 1 calc R
H24C H 0.4637 -0.0311 0.0598 0.069 Uiso 1 1 calc R
C25 C 0.6407(4) -0.1795(3) 0.15120(16) 0.0660(12) Uani 1 1 d .
H25A H 0.6465 -0.1748 0.1872 0.099 Uiso 1 1 calc R
H25B H 0.7131 -0.1753 0.1341 0.099 Uiso 1 1 calc R
H25C H 0.6312 -0.2463 0.1457 0.099 Uiso 1 1 calc R
C26 C 0.2079(3) 0.2285(2) 0.17213(11) 0.0301(6) Uani 1 1 d .
H26A H 0.1995 0.1807 0.1480 0.036 Uiso 1 1 calc R
H26B H 0.1371 0.2559 0.1938 0.036 Uiso 1 1 calc R
C27 C 0.2659(2) 0.2989(2) 0.15452(10) 0.0239(6) Uani 1 1 d .
C28 C 0.3697(3) 0.2665(2) 0.12539(10) 0.0285(6) Uani 1 1 d .
H28 H 0.4084 0.3207 0.1177 0.034 Uiso 1 1 calc R
C29 C 0.3883(3) 0.1900(2) 0.08555(11) 0.0341(7) Uani 1 1 d .
H29A H 0.3600 0.1320 0.0984 0.041 Uiso 1 1 calc R
H29B H 0.4739 0.1599 0.0774 0.041 Uiso 1 1 calc R
C30 C 0.3205(3) 0.2460(2) 0.03874(11) 0.0348(7) Uani 1 1 d .
C31 C 0.3478(3) 0.3277(3) 0.01245(13) 0.0453(8) Uani 1 1 d .
H31 H 0.4132 0.3452 0.0225 0.054 Uiso 1 1 calc R
C32 C 0.2817(4) 0.3840(3) -0.02806(14) 0.0573(10) Uani 1 1 d .
H32 H 0.3017 0.4396 -0.0456 0.069 Uiso 1 1 calc R
C33 C 0.1872(4) 0.3592(4) -0.04278(15) 0.0672(12) Uani 1 1 d .
H33 H 0.1406 0.3989 -0.0702 0.081 Uiso 1 1 calc R
C34 C 0.1597(4) 0.2777(4) -0.01827(15) 0.0667(12) Uani 1 1 d .
H34 H 0.0956 0.2595 -0.0293 0.080 Uiso 1 1 calc R
C35 C 0.2257(3) 0.2213(3) 0.02300(13) 0.0480(9) Uani 1 1 d .
H35 H 0.2054 0.1656 0.0403 0.058 Uiso 1 1 calc R
C36 C 0.3126(3) 0.4900(2) 0.14705(11) 0.0277(6) Uani 1 1 d .
C37 C 0.4233(3) 0.4971(2) 0.15796(11) 0.0320(7) Uani 1 1 d .
C38 C 0.4751(3) 0.5531(3) 0.12374(14) 0.0473(9) Uani 1 1 d .
H38 H 0.5495 0.5585 0.1311 0.057 Uiso 1 1 calc R
C39 C 0.4208(4) 0.6000(3) 0.07996(15) 0.0537(10) Uani 1 1 d .
H39 H 0.4581 0.6367 0.0569 0.064 Uiso 1 1 calc R
C40 C 0.3124(4) 0.5945(3) 0.06907(13) 0.0489(9) Uani 1 1 d .
H40 H 0.2752 0.6279 0.0385 0.059 Uiso 1 1 calc R
C41 C 0.2557(3) 0.5403(2) 0.10225(12) 0.0356(7) Uani 1 1 d .
C42 C 0.1387(3) 0.5337(3) 0.08739(13) 0.0518(9) Uani 1 1 d .
H42A H 0.1086 0.5824 0.0579 0.078 Uiso 1 1 calc R
H42B H 0.0814 0.5524 0.1151 0.078 Uiso 1 1 calc R
H42C H 0.1499 0.4622 0.0795 0.078 Uiso 1 1 calc R
C43 C 0.4902(3) 0.4414(3) 0.20444(12) 0.0397(8) Uani 1 1 d .
H43A H 0.5160 0.3655 0.2021 0.060 Uiso 1 1 calc R
H43B H 0.4383 0.4597 0.2339 0.060 Uiso 1 1 calc R
H43C H 0.5598 0.4625 0.2076 0.060 Uiso 1 1 calc R
C44 C -0.0229(3) 0.7127(3) 0.21785(13) 0.0422(8) Uani 1 1 d .
H44A H -0.0049 0.6942 0.1833 0.063 Uiso 1 1 calc R
H44B H -0.0174 0.7821 0.2208 0.063 Uiso 1 1 calc R
H44C H -0.1034 0.7139 0.2270 0.063 Uiso 1 1 calc R
C45 C 0.0651(2) 0.6327(2) 0.25257(10) 0.0252(6) Uani 1 1 d .
C46 C 0.1839(2) 0.6331(2) 0.24859(10) 0.0256(6) Uani 1 1 d .
H46 H 0.2143 0.6380 0.2135 0.031 Uiso 1 1 calc R
C47 C 0.2727(2) 0.6053(2) 0.28553(10) 0.0226(6) Uani 1 1 d .
C48 C 0.3671(3) 0.6559(2) 0.27768(11) 0.0303(6) Uani 1 1 d .
H48A H 0.3533 0.7101 0.3011 0.045 Uiso 1 1 calc R
H48B H 0.3639 0.6876 0.2432 0.045 Uiso 1 1 calc R
H48C H 0.4455 0.6027 0.2837 0.045 Uiso 1 1 calc R
C49 C 0.3401(2) 0.5304(2) 0.36924(10) 0.0265(6) Uani 1 1 d .
H49A H 0.4105 0.5511 0.3602 0.032 Uiso 1 1 calc R
H49B H 0.3682 0.4573 0.3845 0.032 Uiso 1 1 calc R
C50 C 0.2626(3) 0.6022(3) 0.40660(11) 0.0376(7) Uani 1 1 d .
H50A H 0.2340 0.6748 0.3908 0.045 Uiso 1 1 calc R
H50B H 0.1923 0.5811 0.4152 0.045 Uiso 1 1 calc R
C51 C 0.2770(4) 0.5514(4) 0.49669(13) 0.0612(11) Uani 1 1 d .
H51 H 0.1890 0.5873 0.4980 0.073 Uiso 1 1 calc R
C52 C 0.3022(5) 0.4352(4) 0.48893(16) 0.0853(17) Uani 1 1 d .
H52A H 0.2560 0.4299 0.4607 0.128 Uiso 1 1 calc R
H52B H 0.2796 0.4003 0.5193 0.128 Uiso 1 1 calc R
H52C H 0.3870 0.4015 0.4819 0.128 Uiso 1 1 calc R
C53 C 0.3274(5) 0.5594(4) 0.54567(15) 0.0732(13) Uani 1 1 d .
H53A H 0.4135 0.5235 0.5452 0.110 Uiso 1 1 calc R
H53B H 0.2914 0.5266 0.5729 0.110 Uiso 1 1 calc R
H53C H 0.3102 0.6333 0.5510 0.110 Uiso 1 1 calc R
C54 C 0.3383(3) 0.7010(3) 0.46099(12) 0.0425(8) Uani 1 1 d .
H54 H 0.3799 0.6908 0.4936 0.051 Uiso 1 1 calc R
C55 C 0.4183(4) 0.7292(3) 0.42136(14) 0.0554(10) Uani 1 1 d .
H55A H 0.4929 0.6703 0.4193 0.083 Uiso 1 1 calc R
H55B H 0.4352 0.7909 0.4302 0.083 Uiso 1 1 calc R
H55C H 0.3788 0.7447 0.3889 0.083 Uiso 1 1 calc R
C56 C 0.2193(4) 0.7908(3) 0.46627(16) 0.0742(15) Uani 1 1 d .
H56A H 0.1754 0.8042 0.4350 0.111 Uiso 1 1 calc R
H56B H 0.2347 0.8542 0.4735 0.111 Uiso 1 1 calc R
H56C H 0.1723 0.7711 0.4937 0.111 Uiso 1 1 calc R
C57 C -0.0870(2) 0.5794(2) 0.29693(10) 0.0251(6) Uani 1 1 d .
C58 C -0.1350(3) 0.6394(2) 0.33745(11) 0.0300(6) Uani 1 1 d .
C59 C -0.2510(3) 0.6513(2) 0.35303(12) 0.0358(7) Uani 1 1 d .
H59 H -0.2847 0.6919 0.3803 0.043 Uiso 1 1 calc R
C60 C -0.3177(3) 0.6050(3) 0.32949(12) 0.0394(8) Uani 1 1 d .
H60 H -0.3968 0.6138 0.3405 0.047 Uiso 1 1 calc R
C61 C -0.2697(3) 0.5459(3) 0.28998(12) 0.0360(7) Uani 1 1 d .
H61 H -0.3165 0.5142 0.2741 0.043 Uiso 1 1 calc R
C62 C -0.1542(2) 0.5311(2) 0.27265(11) 0.0275(6) Uani 1 1 d .
C63 C -0.1081(3) 0.4671(2) 0.22785(11) 0.0303(6) Uani 1 1 d .
H63 H -0.0200 0.4501 0.2257 0.036 Uiso 1 1 calc R
C64 C -0.1335(3) 0.3643(2) 0.23231(13) 0.0400(8) Uani 1 1 d .
H64A H -0.1056 0.3261 0.2647 0.060 Uiso 1 1 calc R
H64B H -0.0922 0.3218 0.2052 0.060 Uiso 1 1 calc R
H64C H -0.2192 0.3790 0.2299 0.060 Uiso 1 1 calc R
C65 C -0.1609(3) 0.5292(3) 0.17904(12) 0.0480(9) Uani 1 1 d .
H65A H -0.2477 0.5500 0.1809 0.072 Uiso 1 1 calc R
H65B H -0.1311 0.4856 0.1510 0.072 Uiso 1 1 calc R
H65C H -0.1378 0.5919 0.1739 0.072 Uiso 1 1 calc R
C66 C -0.0643(3) 0.6930(3) 0.36417(12) 0.0411(8) Uani 1 1 d .
H66 H 0.0214 0.6597 0.3550 0.049 Uiso 1 1 calc R
C67 C -0.0751(3) 0.6793(3) 0.42078(13) 0.0542(10) Uani 1 1 d .
H67A H -0.1564 0.7181 0.4313 0.081 Uiso 1 1 calc R
H67B H -0.0196 0.7061 0.4361 0.081 Uiso 1 1 calc R
H67C H -0.0563 0.6048 0.4316 0.081 Uiso 1 1 calc R
C68 C -0.1002(5) 0.8087(4) 0.34681(18) 0.0827(16) Uani 1 1 d .
H68A H -0.1838 0.8437 0.3556 0.124 Uiso 1 1 calc R
H68B H -0.0894 0.8168 0.3104 0.124 Uiso 1 1 calc R
H68C H -0.0506 0.8401 0.3632 0.124 Uiso 1 1 calc R
C69 C 0.1358(3) 0.2921(2) 0.29359(11) 0.0327(7) Uani 1 1 d .
H69A H 0.0529 0.3057 0.3055 0.039 Uiso 1 1 calc R
H69B H 0.1599 0.2437 0.2667 0.039 Uiso 1 1 calc R
C70 C 0.2208(3) 0.2806(2) 0.33027(11) 0.0274(6) Uani 1 1 d .
C71 C 0.1950(3) 0.3384(2) 0.37191(11) 0.0334(7) Uani 1 1 d .
H71 H 0.2630 0.3267 0.3947 0.040 Uiso 1 1 calc R
C72 C 0.0724(3) 0.3673(3) 0.39709(13) 0.0416(8) Uani 1 1 d .
H72A H 0.0700 0.4092 0.4256 0.050 Uiso 1 1 calc R
H72B H 0.0114 0.4103 0.3729 0.050 Uiso 1 1 calc R
C73 C 0.0459(4) 0.2689(3) 0.41564(15) 0.0560(8) Uani 1 1 d U
C74 C -0.0318(4) 0.2354(3) 0.39093(17) 0.0665(8) Uani 1 1 d U
H74 H -0.0795 0.2799 0.3649 0.080 Uiso 1 1 calc R
C75 C -0.0409(5) 0.1338(4) 0.40431(19) 0.0766(9) Uani 1 1 d U
H75 H -0.0904 0.1082 0.3863 0.092 Uiso 1 1 calc R
C76 C 0.0225(5) 0.0771(4) 0.4428(2) 0.0835(10) Uani 1 1 d U
H76 H 0.0176 0.0095 0.4515 0.100 Uiso 1 1 calc R
C77 C 0.0915(5) 0.1078(4) 0.4695(2) 0.0843(10) Uani 1 1 d U
H77 H 0.1310 0.0654 0.4979 0.101 Uiso 1 1 calc R
C78 C 0.1061(4) 0.2058(3) 0.45530(17) 0.0714(9) Uani 1 1 d U
H78 H 0.1582 0.2278 0.4736 0.086 Uiso 1 1 calc R
C79 C 0.4707(3) 0.1881(3) 0.35765(13) 0.0458(7) Uani 1 1 d U
C80 C 0.4579(4) 0.1039(3) 0.38935(14) 0.0575(8) Uani 1 1 d U
C81 C 0.5335(5) 0.0624(4) 0.42909(17) 0.0771(9) Uani 1 1 d U
H81 H 0.5242 0.0066 0.4509 0.092 Uiso 1 1 calc R
C82 C 0.6217(5) 0.1012(4) 0.43715(19) 0.0847(10) Uani 1 1 d U
H82 H 0.6732 0.0719 0.4646 0.102 Uiso 1 1 calc R
C83 C 0.6372(4) 0.1814(4) 0.40636(17) 0.0750(9) Uani 1 1 d U
H83 H 0.6983 0.2077 0.4132 0.090 Uiso 1 1 calc R
C84 C 0.5641(4) 0.2258(3) 0.36467(15) 0.0559(8) Uani 1 1 d U
C85 C 0.5859(3) 0.3104(3) 0.33107(17) 0.0602(11) Uani 1 1 d .
H85A H 0.6434 0.3348 0.3464 0.090 Uiso 1 1 calc R
H85B H 0.5112 0.3688 0.3257 0.090 Uiso 1 1 calc R
H85C H 0.6176 0.2835 0.2988 0.090 Uiso 1 1 calc R
C86 C 0.3644(4) 0.0565(3) 0.38137(15) 0.0588(11) Uani 1 1 d .
H86A H 0.3814 -0.0098 0.4021 0.088 Uiso 1 1 calc R
H86B H 0.3644 0.0436 0.3460 0.088 Uiso 1 1 calc R
H86C H 0.2864 0.1047 0.3907 0.088 Uiso 1 1 calc R

loop_
_atom_site_aniso_label
_atom_site_aniso_U_11
_atom_site_aniso_U_22
_atom_site_aniso_U_33
_atom_site_aniso_U_23
_atom_site_aniso_U_13
_atom_site_aniso_U_12
Sc1 0.0178(2) 0.0218(3) 0.0219(3) -0.00265(19) -0.00105(19) -0.0075(2)
Sc2 0.0214(3) 0.0192(2) 0.0231(3) -0.00196(19) -0.00069(19) -0.0079(2)
P1 0.0337(4) 0.0286(4) 0.0245(4) -0.0048(3) 0.0045(3) -0.0156(3)
P2 0.0279(4) 0.0274(4) 0.0228(4) -0.0036(3) -0.0044(3) -0.0035(3)
N1 0.0190(11) 0.0204(11) 0.0283(12) -0.0043(9) -0.0012(9) -0.0067(9)
N2 0.0210(12) 0.0283(12) 0.0366(14) -0.0076(10) 0.0048(10) -0.0107(10)
N3 0.0378(16) 0.0580(18) 0.0338(15) -0.0032(13) 0.0077(12) -0.0216(14)
N4 0.0201(11) 0.0245(12) 0.0269(12) -0.0020(9) 0.0010(9) -0.0098(9)
N5 0.0245(12) 0.0214(11) 0.0243(12) -0.0037(9) 0.0004(9) -0.0084(9)
N6 0.0369(15) 0.0436(15) 0.0246(13) -0.0054(11) -0.0048(11) -0.0093(12)
C1 0.0400(19) 0.0342(17) 0.0419(19) 0.0082(14) -0.0096(15) -0.0098(15)
C2 0.0210(14) 0.0291(15) 0.0281(15) -0.0041(11) 0.0006(11) -0.0063(12)
C3 0.0230(14) 0.0399(17) 0.0266(15) -0.0052(12) -0.0032(11) -0.0088(13)
C4 0.0200(14) 0.0360(16) 0.0292(15) -0.0124(12) 0.0009(11) -0.0094(12)
C5 0.0239(16) 0.061(2) 0.047(2) -0.0119(16) -0.0042(14) -0.0186(15)
C6 0.0232(15) 0.0337(16) 0.0450(18) -0.0030(13) 0.0041(13) -0.0140(13)
C7 0.0301(16) 0.0415(17) 0.0321(16) -0.0033(13) 0.0024(12) -0.0180(14)
C8 0.059(2) 0.126(3) 0.0311(19) -0.006(2) 0.0024(16) -0.050(2)
C9 0.092(4) 0.102(3) 0.081(3) -0.052(3) 0.043(3) -0.056(3)
C10 0.076(3) 0.150(4) 0.050(2) 0.002(2) -0.009(2) -0.058(3)
C11 0.069(3) 0.082(3) 0.069(3) -0.029(2) 0.033(2) -0.057(2)
C12 0.050(3) 0.146(5) 0.062(3) -0.005(3) -0.006(2) -0.053(3)
C13 0.095(3) 0.090(3) 0.108(3) -0.017(3) 0.038(3) -0.059(3)
C14 0.0259(14) 0.0163(12) 0.0299(15) 0.0015(10) -0.0060(11) -0.0081(11)
C15 0.0344(16) 0.0207(14) 0.0313(16) 0.0005(11) -0.0032(12) -0.0095(12)
C16 0.056(2) 0.0321(16) 0.0310(17) -0.0050(13) -0.0051(15) -0.0210(15)
C17 0.061(2) 0.0394(18) 0.0368(18) -0.0005(14) -0.0140(16) -0.0323(17)
C18 0.0382(18) 0.0340(16) 0.0423(18) 0.0046(13) -0.0073(14) -0.0236(14)
C19 0.0291(15) 0.0202(13) 0.0321(15) 0.0036(11) -0.0058(12) -0.0098(12)
C20 0.0274(16) 0.0291(15) 0.0416(18) -0.0027(13) 0.0023(13) -0.0134(13)
C21 0.057(2) 0.0381(19) 0.043(2) -0.0013(15) 0.0086(16) -0.0157(17)
C22 0.0280(17) 0.0345(17) 0.068(2) -0.0034(16) 0.0044(15) -0.0134(14)
C23 0.0377(18) 0.0337(16) 0.0367(17) -0.0121(13) 0.0056(13) -0.0108(14)
C24 0.058(2) 0.045(2) 0.0375(19) -0.0180(15) 0.0133(16) -0.0175(17)
C25 0.043(2) 0.078(3) 0.058(3) -0.008(2) 0.0019(19) 0.005(2)
C26 0.0270(15) 0.0328(16) 0.0328(16) -0.0035(12) -0.0036(12) -0.0126(13)
C27 0.0241(14) 0.0236(14) 0.0236(14) 0.0009(10) -0.0071(11) -0.0074(11)
C28 0.0294(15) 0.0279(15) 0.0255(15) -0.0040(11) -0.0029(11) -0.0054(12)
C29 0.0394(18) 0.0287(15) 0.0283(16) -0.0055(12) 0.0017(13) -0.0033(13)
C30 0.0404(18) 0.0353(17) 0.0239(15) -0.0071(12) 0.0025(13) -0.0058(14)
C31 0.051(2) 0.047(2) 0.0368(19) 0.0007(15) 0.0020(15) -0.0162(17)
C32 0.065(3) 0.062(2) 0.037(2) 0.0106(17) 0.0051(18) -0.015(2)
C33 0.060(3) 0.088(3) 0.037(2) 0.014(2) -0.0077(19) -0.009(2)
C34 0.054(3) 0.104(4) 0.043(2) -0.002(2) -0.0114(19) -0.027(2)
C35 0.050(2) 0.059(2) 0.0366(19) -0.0046(16) 0.0033(16) -0.0212(18)
C36 0.0333(16) 0.0212(13) 0.0303(15) -0.0052(11) 0.0068(12) -0.0113(12)
C37 0.0347(17) 0.0275(15) 0.0368(17) -0.0105(12) 0.0076(13) -0.0135(13)
C38 0.046(2) 0.048(2) 0.059(2) -0.0131(17) 0.0143(17) -0.0304(17)
C39 0.068(3) 0.046(2) 0.053(2) 0.0030(17) 0.0159(19) -0.031(2)
C40 0.064(3) 0.042(2) 0.037(2) 0.0058(15) 0.0042(17) -0.0174(18)
C41 0.0405(18) 0.0310(16) 0.0335(17) 0.0018(13) 0.0009(13) -0.0113(14)
C42 0.045(2) 0.068(3) 0.038(2) 0.0040(17) -0.0092(16) -0.0153(19)
C43 0.0318(17) 0.0465(19) 0.045(2) -0.0151(15) 0.0005(14) -0.0156(15)
C44 0.0353(18) 0.0399(18) 0.050(2) 0.0150(15) -0.0100(15) -0.0149(15)
C45 0.0263(15) 0.0226(13) 0.0279(15) -0.0024(11) -0.0026(11) -0.0093(11)
C46 0.0278(15) 0.0273(14) 0.0249(14) -0.0035(11) 0.0027(11) -0.0135(12)
C47 0.0231(14) 0.0200(13) 0.0271(14) -0.0067(11) 0.0043(11) -0.0095(11)
C48 0.0295(16) 0.0296(15) 0.0375(17) -0.0024(12) 0.0012(12) -0.0177(13)
C49 0.0266(15) 0.0260(14) 0.0283(15) -0.0039(11) -0.0042(11) -0.0098(12)
C50 0.0298(16) 0.0494(19) 0.0288(16) -0.0101(14) -0.0035(12) -0.0052(14)
C51 0.073(3) 0.091(3) 0.032(2) -0.0060(19) -0.0019(18) -0.043(3)
C52 0.145(5) 0.105(4) 0.043(2) 0.005(2) -0.010(3) -0.091(4)
C53 0.104(4) 0.084(3) 0.039(2) -0.001(2) -0.001(2) -0.042(3)
C54 0.049(2) 0.0401(18) 0.0316(17) -0.0102(14) -0.0096(15) -0.0034(16)
C55 0.087(3) 0.041(2) 0.043(2) -0.0037(16) -0.007(2) -0.026(2)
C56 0.077(3) 0.058(3) 0.063(3) -0.029(2) -0.018(2) 0.018(2)
C57 0.0207(14) 0.0252(14) 0.0268(14) 0.0040(11) -0.0017(11) -0.0057(11)
C58 0.0238(15) 0.0328(16) 0.0321(16) -0.0010(12) -0.0011(12) -0.0081(12)
C59 0.0267(16) 0.0454(18) 0.0319(17) -0.0066(14) 0.0023(12) -0.0073(14)
C60 0.0192(15) 0.056(2) 0.0406(19) -0.0024(15) 0.0032(13) -0.0113(14)
C61 0.0251(16) 0.0457(19) 0.0388(18) -0.0029(14) -0.0051(13) -0.0136(14)
C62 0.0222(14) 0.0290(15) 0.0302(15) 0.0040(12) -0.0034(11) -0.0084(12)
C63 0.0224(14) 0.0352(16) 0.0348(16) -0.0033(13) -0.0042(12) -0.0112(13)
C64 0.0307(17) 0.0389(18) 0.053(2) -0.0064(15) -0.0077(15) -0.0136(14)
C65 0.062(2) 0.048(2) 0.0353(19) 0.0004(15) -0.0065(16) -0.0209(18)
C66 0.0318(17) 0.053(2) 0.0425(19) -0.0195(16) 0.0073(14) -0.0163(15)
C67 0.045(2) 0.074(3) 0.044(2) -0.0256(19) -0.0002(16) -0.0152(19)
C68 0.125(5) 0.069(3) 0.076(3) -0.011(2) -0.013(3) -0.059(3)
C69 0.0300(16) 0.0342(16) 0.0351(17) 0.0004(13) -0.0005(12) -0.0132(13)
C70 0.0292(15) 0.0230(14) 0.0301(15) 0.0019(11) 0.0012(12) -0.0104(12)
C71 0.0368(17) 0.0308(16) 0.0334(17) -0.0053(12) 0.0069(13) -0.0126(13)
C72 0.045(2) 0.0379(18) 0.0413(19) -0.0093(14) 0.0103(15) -0.0130(15)
C73 0.0584(17) 0.0559(16) 0.0572(17) -0.0083(13) 0.0288(14) -0.0265(14)
C74 0.0689(18) 0.0685(17) 0.0689(18) -0.0138(14) 0.0334(14) -0.0342(14)
C75 0.0782(19) 0.0754(18) 0.0816(19) -0.0180(15) 0.0395(16) -0.0349(15)
C76 0.084(2) 0.0719(18) 0.088(2) -0.0055(16) 0.0443(16) -0.0237(16)
C77 0.0788(19) 0.0737(18) 0.084(2) 0.0078(16) 0.0372(16) -0.0123(16)
C78 0.0691(18) 0.0654(17) 0.0693(18) 0.0049(14) 0.0305(15) -0.0160(15)
C79 0.0605(16) 0.0360(13) 0.0371(14) -0.0093(11) -0.0217(12) -0.0072(12)
C80 0.0764(17) 0.0437(14) 0.0427(15) -0.0023(12) -0.0219(14) -0.0054(14)
C81 0.0938(19) 0.0628(16) 0.0596(17) 0.0040(14) -0.0329(15) -0.0055(15)
C82 0.0949(19) 0.0736(17) 0.0712(18) 0.0006(15) -0.0450(16) -0.0061(16)
C83 0.0813(18) 0.0662(16) 0.0712(17) -0.0082(14) -0.0420(15) -0.0112(15)
C84 0.0638(16) 0.0473(14) 0.0543(15) -0.0129(12) -0.0305(13) -0.0098(13)
C85 0.041(2) 0.057(2) 0.085(3) -0.025(2) -0.006(2) -0.0157(19)
C86 0.088(3) 0.0331(19) 0.049(2) 0.0062(16) 0.005(2) -0.017(2)

loop_
_atom_type_symbol
_atom_type_description
_atom_type_scat_dispersion_real
_atom_type_scat_dispersion_imag
_atom_type_scat_source
C C 0.0033 0.0016 'International Tables Vol C Tables 4.2.6.8 and 6.1.1.4'
H H 0.0000 0.0000 'International Tables Vol C Tables 4.2.6.8 and 6.1.1.4'
N N 0.0061 0.0033 'International Tables Vol C Tables 4.2.6.8 and 6.1.1.4'
P P 0.1023 0.0942 'International Tables Vol C Tables 4.2.6.8 and 6.1.1.4'
Sc Sc 0.2519 0.3716 'International Tables Vol C Tables 4.2.6.8 and 6.1.1.4'

loop_
_geom_angle_atom_site_label_1
_geom_angle_atom_site_label_2
_geom_angle_atom_site_label_3
_geom_angle
N2 Sc1 N1 87.85(9)
N2 Sc1 C27 118.80(10)
N1 Sc1 C27 122.15(9)
N2 Sc1 C26 143.60(10)
N1 Sc1 C26 94.16(9)
C27 Sc1 C26 33.95(9)
N2 Sc1 C28 86.87(10)
N1 Sc1 C28 115.07(9)
C27 Sc1 C28 33.54(9)
C26 Sc1 C28 59.43(10)
N2 Sc1 P2 104.72(7)
N1 Sc1 P2 106.68(6)
C27 Sc1 P2 113.08(7)
C26 Sc1 P2 109.40(8)
C28 Sc1 P2 137.07(7)
N2 Sc1 C4 27.16(9)
N1 Sc1 C4 75.22(8)
C27 Sc1 C4 145.67(10)
C26 Sc1 C4 164.09(9)
C28 Sc1 C4 113.96(9)
P2 Sc1 C4 85.30(6)
N2 Sc1 C2 73.57(9)
N1 Sc1 C2 26.19(8)
C27 Sc1 C2 148.33(9)
C26 Sc1 C2 118.74(9)
C28 Sc1 C2 133.75(9)
P2 Sc1 C2 88.90(6)
C4 Sc1 C2 53.57(8)
N2 Sc1 P1 117.41(7)
N1 Sc1 P1 151.38(6)
C27 Sc1 P1 35.15(7)
C26 Sc1 P1 57.68(7)
C28 Sc1 P1 57.56(7)
P2 Sc1 P1 81.00(2)
C4 Sc1 P1 133.36(6)
C2 Sc1 P1 166.62(6)
N5 Sc2 N4 88.17(8)
N5 Sc2 C70 114.09(9)
N4 Sc2 C70 118.54(9)
N5 Sc2 C69 145.76(10)
N4 Sc2 C69 98.34(9)
C70 Sc2 C69 34.44(10)
N5 Sc2 C71 87.46(9)
N4 Sc2 C71 102.01(9)
C70 Sc2 C71 32.14(9)
C69 Sc2 C71 58.30(10)
N5 Sc2 C47 29.95(8)
N4 Sc2 C47 79.44(8)
C70 Sc2 C47 143.00(9)
C69 Sc2 C47 174.67(10)
C71 Sc2 C47 117.23(9)
N5 Sc2 C46 58.56(8)
N4 Sc2 C46 58.80(8)
C70 Sc2 C46 171.24(9)
C69 Sc2 C46 150.50(9)
C71 Sc2 C46 139.12(9)
C47 Sc2 C46 30.98(8)
N5 Sc2 P1 124.24(7)
N4 Sc2 P1 99.33(6)
C70 Sc2 P1 110.04(7)
C69 Sc2 P1 88.01(8)
C71 Sc2 P1 142.17(7)
C47 Sc2 P1 97.12(6)
C46 Sc2 P1 78.70(6)
N5 Sc2 C45 77.63(8)
N4 Sc2 C45 29.30(8)
C70 Sc2 C45 147.72(10)
C69 Sc2 C45 121.92(9)
C71 Sc2 C45 127.87(9)
C47 Sc2 C45 57.66(8)
C46 Sc2 C45 30.88(8)
P1 Sc2 C45 82.94(6)
N5 Sc2 P2 104.00(6)
N4 Sc2 P2 158.60(6)
C70 Sc2 P2 40.41(7)
C69 Sc2 P2 61.78(7)
C71 Sc2 P2 61.79(7)
C47 Sc2 P2 119.61(6)
C46 Sc2 P2 142.59(7)
P1 Sc2 P2 88.40(3)
C45 Sc2 P2 170.33(7)
C27 P1 C36 101.40(13)
C27 P1 Sc2 130.66(9)
C36 P1 Sc2 121.87(9)
C27 P1 Sc1 48.26(8)
C36 P1 Sc1 112.44(9)
Sc2 P1 Sc1 90.78(3)
C70 P2 C79 106.82(16)
C70 P2 Sc1 117.13(10)
C79 P2 Sc1 127.60(12)
C70 P2 Sc2 56.64(9)
C79 P2 Sc2 129.53(11)
Sc1 P2 Sc2 99.03(3)
C2 N1 C14 119.3(2)
C2 N1 Sc1 108.37(17)
C14 N1 Sc1 131.88(16)
C4 N2 C6 118.6(2)
C4 N2 Sc1 105.98(18)
C6 N2 Sc1 133.32(19)
C7 N3 C11 114.0(3)
C7 N3 C8 114.5(3)
C11 N3 C8 114.9(3)
C45 N4 C57 121.5(2)
C45 N4 Sc2 97.75(17)
C57 N4 Sc2 139.44(17)
C47 N5 C49 120.8(2)
C47 N5 Sc2 97.16(16)
C49 N5 Sc2 138.64(17)
C54 N6 C50 113.4(2)
C54 N6 C51 114.8(3)
C50 N6 C51 111.4(3)
C2 C1 H1A 109.5
C2 C1 H1B 109.5
H1A C1 H1B 109.5
C2 C1 H1C 109.5
H1A C1 H1C 109.5
H1B C1 H1C 109.5
N1 C2 C3 122.6(3)
N1 C2 C1 121.7(3)
C3 C2 C1 115.7(2)
N1 C2 Sc1 45.44(13)
C3 C2 Sc1 79.83(17)
C1 C2 Sc1 158.0(2)
C2 C3 C4 129.3(3)
C2 C3 H3 115.4
C4 C3 H3 115.4
N2 C4 C3 122.4(2)
N2 C4 C5 122.6(3)
C3 C4 C5 115.0(3)
N2 C4 Sc1 46.86(13)
C3 C4 Sc1 81.85(16)
C5 C4 Sc1 152.6(2)
C4 C5 H5A 109.5
C4 C5 H5B 109.5
H5A C5 H5B 109.5
C4 C5 H5C 109.5
H5A C5 H5C 109.5
H5B C5 H5C 109.5
N2 C6 C7 112.1(2)
N2 C6 H6A 109.2
C7 C6 H6A 109.2
N2 C6 H6B 109.2
C7 C6 H6B 109.2
H6A C6 H6B 107.9
N3 C7 C6 110.9(2)
N3 C7 H7A 109.5
C6 C7 H7A 109.5
N3 C7 H7B 109.5
C6 C7 H7B 109.5
H7A C7 H7B 108.0
N3 C8 C10 110.6(4)
N3 C8 C9 116.1(3)
C10 C8 C9 110.6(4)
N3 C8 H8 106.3
C10 C8 H8 106.3
C9 C8 H8 106.3
C8 C9 H9A 109.5
C8 C9 H9B 109.5
H9A C9 H9B 109.5
C8 C9 H9C 109.5
H9A C9 H9C 109.5
H9B C9 H9C 109.5
C8 C10 H10A 109.5
C8 C10 H10B 109.5
H10A C10 H10B 109.5
C8 C10 H10C 109.5
H10A C10 H10C 109.5
H10B C10 H10C 109.5
N3 C11 C12 115.9(3)
N3 C11 C13 110.7(4)
C12 C11 C13 111.8(4)
N3 C11 H11 105.9
C12 C11 H11 105.9
C13 C11 H11 105.9
C11 C12 H12A 109.5
C11 C12 H12B 109.5
H12A C12 H12B 109.5
C11 C12 H12C 109.5
H12A C12 H12C 109.5
H12B C12 H12C 109.5
C11 C13 H13A 109.5
C11 C13 H13B 109.5
H13A C13 H13B 109.5
C11 C13 H13C 109.5
H13A C13 H13C 109.5
H13B C13 H13C 109.5
C19 C14 C15 121.3(2)
C19 C14 N1 121.3(2)
C15 C14 N1 117.4(2)
C16 C15 C14 118.3(3)
C16 C15 C23 119.9(3)
C14 C15 C23 121.8(3)
C17 C16 C15 121.5(3)
C17 C16 H16 119.2
C15 C16 H16 119.2
C18 C17 C16 119.5(3)
C18 C17 H17 120.2
C16 C17 H17 120.2
C17 C18 C19 121.6(3)
C17 C18 H18 119.2
C19 C18 H18 119.2
C18 C19 C14 117.8(3)
C18 C19 C20 118.5(3)
C14 C19 C20 123.6(2)
C21 C20 C19 113.1(2)
C21 C20 C22 108.0(3)
C19 C20 C22 111.4(3)
C21 C20 H20 108.1
C19 C20 H20 108.1
C22 C20 H20 108.1
C20 C21 H21A 109.5
C20 C21 H21B 109.5
H21A C21 H21B 109.5
C20 C21 H21C 109.5
H21A C21 H21C 109.5
H21B C21 H21C 109.5
C20 C22 H22A 109.5
C20 C22 H22B 109.5
H22A C22 H22B 109.5
C20 C22 H22C 109.5
H22A C22 H22C 109.5
H22B C22 H22C 109.5
C15 C23 C25 111.1(3)
C15 C23 C24 112.9(3)
C25 C23 C24 109.5(3)
C15 C23 H23 107.7
C25 C23 H23 107.7
C24 C23 H23 107.7
C23 C24 H24A 109.5
C23 C24 H24B 109.5
H24A C24 H24B 109.5
C23 C24 H24C 109.5
H24A C24 H24C 109.5
H24B C24 H24C 109.5
C23 C25 H25A 109.5
C23 C25 H25B 109.5
H25A C25 H25B 109.5
C23 C25 H25C 109.5
H25A C25 H25C 109.5
H25B C25 H25C 109.5
C27 C26 Sc1 69.62(15)
C27 C26 H26A 116.7
Sc1 C26 H26A 116.7
C27 C26 H26B 116.7
Sc1 C26 H26B 116.7
H26A C26 H26B 113.7
C28 C27 C26 121.0(3)
C28 C27 P1 117.8(2)
C26 C27 P1 117.3(2)
C28 C27 Sc1 78.00(16)
C26 C27 Sc1 76.43(16)
P1 C27 Sc1 96.59(11)
C27 C28 C29 122.8(3)
C27 C28 Sc1 68.45(15)
C29 C28 Sc1 113.51(19)
C27 C28 H28 114.6
C29 C28 H28 114.6
Sc1 C28 H28 114.6
C28 C29 C30 109.9(2)
C28 C29 H29A 109.7
C30 C29 H29A 109.7
C28 C29 H29B 109.7
C30 C29 H29B 109.7
H29A C29 H29B 108.2
C35 C30 C31 118.3(3)
C35 C30 C29 121.0(3)
C31 C30 C29 120.7(3)
C32 C31 C30 121.3(4)
C32 C31 H31 119.4
C30 C31 H31 119.4
C33 C32 C31 119.7(4)
C33 C32 H32 120.2
C31 C32 H32 120.2
C34 C33 C32 120.4(4)
C34 C33 H33 119.8
C32 C33 H33 119.8
C33 C34 C35 120.0(4)
C33 C34 H34 120.0
C35 C34 H34 120.0
C30 C35 C34 120.3(4)
C30 C35 H35 119.8
C34 C35 H35 119.8
C37 C36 C41 119.4(3)
C37 C36 P1 122.9(2)
C41 C36 P1 117.7(2)
C38 C37 C36 119.2(3)
C38 C37 C43 119.1(3)
C36 C37 C43 121.6(3)
C39 C38 C37 121.2(3)
C39 C38 H38 119.4
C37 C38 H38 119.4
C38 C39 C40 120.2(3)
C38 C39 H39 119.9
C40 C39 H39 119.9
C39 C40 C41 121.1(3)
C39 C40 H40 119.4
C41 C40 H40 119.4
C40 C41 C36 118.9(3)
C40 C41 C42 118.7(3)
C36 C41 C42 122.4(3)
C41 C42 H42A 109.5
C41 C42 H42B 109.5
H42A C42 H42B 109.5
C41 C42 H42C 109.5
H42A C42 H42C 109.5
H42B C42 H42C 109.5
C37 C43 H43A 109.5
C37 C43 H43B 109.5
H43A C43 H43B 109.5
C37 C43 H43C 109.5
H43A C43 H43C 109.5
H43B C43 H43C 109.5
C45 C44 H44A 109.5
C45 C44 H44B 109.5
H44A C44 H44B 109.5
C45 C44 H44C 109.5
H44A C44 H44C 109.5
H44B C44 H44C 109.5
N4 C45 C46 122.1(2)
N4 C45 C44 122.2(3)
C46 C45 C44 115.7(3)
N4 C45 Sc2 52.95(13)
C46 C45 Sc2 73.54(15)
C44 C45 Sc2 155.5(2)
C47 C46 C45 129.6(3)
C47 C46 Sc2 73.66(15)
C45 C46 Sc2 75.58(15)
C47 C46 H46 114.4
C45 C46 H46 114.4
Sc2 C46 H46 114.4
N5 C47 C46 120.8(2)
N5 C47 C48 123.0(2)
C46 C47 C48 116.2(2)
N5 C47 Sc2 52.90(13)
C46 C47 Sc2 75.36(15)
C48 C47 Sc2 150.53(19)
C47 C48 H48A 109.5
C47 C48 H48B 109.5
H48A C48 H48B 109.5
C47 C48 H48C 109.5
H48A C48 H48C 109.5
H48B C48 H48C 109.5
N5 C49 C50 109.7(2)
N5 C49 H49A 109.7
C50 C49 H49A 109.7
N5 C49 H49B 109.7
C50 C49 H49B 109.7
H49A C49 H49B 108.2
N6 C50 C49 112.7(2)
N6 C50 H50A 109.0
C49 C50 H50A 109.0
N6 C50 H50B 109.0
C49 C50 H50B 109.0
H50A C50 H50B 107.8
N6 C51 C53 113.4(3)
N6 C51 C52 108.7(3)
C53 C51 C52 109.2(4)
N6 C51 H51 108.4
C53 C51 H51 108.4
C52 C51 H51 108.4
C51 C52 H52A 109.5
C51 C52 H52B 109.5
H52A C52 H52B 109.5
C51 C52 H52C 109.5
H52A C52 H52C 109.5
H52B C52 H52C 109.5
C51 C53 H53A 109.5
C51 C53 H53B 109.5
H53A C53 H53B 109.5
C51 C53 H53C 109.5
H53A C53 H53C 109.5
H53B C53 H53C 109.5
N6 C54 C55 110.8(3)
N6 C54 C56 114.2(3)
C55 C54 C56 112.1(3)
N6 C54 H54 106.4
C55 C54 H54 106.4
C56 C54 H54 106.4
C54 C55 H55A 109.5
C54 C55 H55B 109.5
H55A C55 H55B 109.5
C54 C55 H55C 109.5
H55A C55 H55C 109.5
H55B C55 H55C 109.5
C54 C56 H56A 109.5
C54 C56 H56B 109.5
H56A C56 H56B 109.5
C54 C56 H56C 109.5
H56A C56 H56C 109.5
H56B C56 H56C 109.5
C58 C57 C62 120.9(3)
C58 C57 N4 117.4(2)
C62 C57 N4 121.6(2)
C59 C58 C57 118.7(3)
C59 C58 C66 119.5(3)
C57 C58 C66 121.9(3)
C60 C59 C58 121.0(3)
C60 C59 H59 119.5
C58 C59 H59 119.5
C61 C60 C59 119.9(3)
C61 C60 H60 120.1
C59 C60 H60 120.1
C60 C61 C62 121.8(3)
C60 C61 H61 119.1
C62 C61 H61 119.1
C61 C62 C57 117.8(3)
C61 C62 C63 118.9(3)
C57 C62 C63 123.3(3)
C62 C63 C64 112.9(3)
C62 C63 C65 111.3(3)
C64 C63 C65 108.6(3)
C62 C63 H63 108.0
C64 C63 H63 108.0
C65 C63 H63 108.0
C63 C64 H64A 109.5
C63 C64 H64B 109.5
H64A C64 H64B 109.5
C63 C64 H64C 109.5
H64A C64 H64C 109.5
H64B C64 H64C 109.5
C63 C65 H65A 109.5
C63 C65 H65B 109.5
H65A C65 H65B 109.5
C63 C65 H65C 109.5
H65A C65 H65C 109.5
H65B C65 H65C 109.5
C67 C66 C68 109.9(3)
C67 C66 C58 112.8(3)
C68 C66 C58 111.3(3)
C67 C66 H66 107.6
C68 C66 H66 107.6
C58 C66 H66 107.6
C66 C67 H67A 109.5
C66 C67 H67B 109.5
H67A C67 H67B 109.5
C66 C67 H67C 109.5
H67A C67 H67C 109.5
H67B C67 H67C 109.5
C66 C68 H68A 109.5
C66 C68 H68B 109.5
H68A C68 H68B 109.5
C66 C68 H68C 109.5
H68A C68 H68C 109.5
H68B C68 H68C 109.5
C70 C69 Sc2 69.44(16)
C70 C69 H69A 116.7
Sc2 C69 H69A 116.7
C70 C69 H69B 116.7
Sc2 C69 H69B 116.7
H69A C69 H69B 113.7
C71 C70 C69 122.2(3)
C71 C70 P2 118.8(2)
C69 C70 P2 112.2(2)
C71 C70 Sc2 84.68(17)
C69 C70 Sc2 76.12(17)
P2 C70 Sc2 82.95(11)
C70 C71 C72 120.9(3)
C70 C71 Sc2 63.18(16)
C72 C71 Sc2 115.6(2)
C70 C71 H71 115.6
C72 C71 H71 115.6
Sc2 C71 H71 115.6
C73 C72 C71 110.1(3)
C73 C72 H72A 109.6
C71 C72 H72A 109.6
C73 C72 H72B 109.6
C71 C72 H72B 109.6
H72A C72 H72B 108.2
C78 C73 C74 117.8(4)
C78 C73 C72 120.3(4)
C74 C73 C72 121.7(4)
C73 C74 C75 120.5(5)
C73 C74 H74 119.7
C75 C74 H74 119.7
C76 C75 C74 117.4(5)
C76 C75 H75 121.3
C74 C75 H75 121.3
C77 C76 C75 124.5(5)
C77 C76 H76 117.8
C75 C76 H76 117.8
C76 C77 C78 118.9(5)
C76 C77 H77 120.6
C78 C77 H77 120.6
C73 C78 C77 120.7(5)
C73 C78 H78 119.6
C77 C78 H78 119.6
C84 C79 C80 120.4(3)
C84 C79 P2 120.4(3)
C80 C79 P2 119.1(3)
C81 C80 C79 119.7(4)
C81 C80 C86 118.0(4)
C79 C80 C86 122.3(3)
C82 C81 C80 120.2(5)
C82 C81 H81 119.9
C80 C81 H81 119.9
C81 C82 C83 121.2(4)
C81 C82 H82 119.4
C83 C82 H82 119.4
C82 C83 C84 121.3(5)
C82 C83 H83 119.4
C84 C83 H83 119.4
C79 C84 C83 117.2(4)
C79 C84 C85 122.9(3)
C83 C84 C85 119.9(4)
C84 C85 H85A 109.5
C84 C85 H85B 109.5
H85A C85 H85B 109.5
C84 C85 H85C 109.5
H85A C85 H85C 109.5
H85B C85 H85C 109.5
C80 C86 H86A 109.5
C80 C86 H86B 109.5
H86A C86 H86B 109.5
C80 C86 H86C 109.5
H86A C86 H86C 109.5
H86B C86 H86C 109.5

loop_
_geom_bond_atom_site_label_1
_geom_bond_atom_site_label_2
_geom_bond_distance
Sc1 N2 2.127(2)
Sc1 N1 2.146(2)
Sc1 C27 2.354(3)
Sc1 C26 2.441(3)
Sc1 C28 2.476(3)
Sc1 P2 2.6730(9)
Sc1 C4 2.802(3)
Sc1 C2 2.858(3)
Sc1 P1 3.1343(9)
Sc2 N5 2.122(2)
Sc2 N4 2.165(2)
Sc2 C70 2.331(3)
Sc2 C69 2.417(3)
Sc2 C71 2.601(3)
Sc2 C47 2.640(3)
Sc2 C46 2.662(3)
Sc2 P1 2.6624(9)
Sc2 C45 2.688(3)
Sc2 P2 2.7697(9)
P1 C27 1.816(3)
P1 C36 1.844(3)
P2 C70 1.809(3)
P2 C79 1.830(3)
N1 C2 1.329(3)
N1 C14 1.446(3)
N2 C4 1.331(4)
N2 C6 1.471(4)
N3 C7 1.461(4)
N3 C11 1.471(5)
N3 C8 1.477(5)
N4 C45 1.328(3)
N4 C57 1.434(3)
N5 C47 1.328(3)
N5 C49 1.467(3)
N6 C54 1.471(4)
N6 C50 1.478(4)
N6 C51 1.487(5)
C1 C2 1.518(4)
C1 H1A 0.9800
C1 H1B 0.9800
C1 H1C 0.9800
C2 C3 1.409(4)
C3 C4 1.415(4)
C3 H3 0.9500
C4 C5 1.513(4)
C5 H5A 0.9800
C5 H5B 0.9800
C5 H5C 0.9800
C6 C7 1.529(4)
C6 H6A 0.9900
C6 H6B 0.9900
C7 H7A 0.9900
C7 H7B 0.9900
C8 C10 1.512(6)
C8 C9 1.530(7)
C8 H8 1.0000
C9 H9A 0.9800
C9 H9B 0.9800
C9 H9C 0.9800
C10 H10A 0.9800
C10 H10B 0.9800
C10 H10C 0.9800
C11 C12 1.519(6)
C11 C13 1.534(6)
C11 H11 1.0000
C12 H12A 0.9800
C12 H12B 0.9800
C12 H12C 0.9800
C13 H13A 0.9800
C13 H13B 0.9800
C13 H13C 0.9800
C14 C19 1.404(4)
C14 C15 1.407(4)
C15 C16 1.390(4)
C15 C23 1.527(4)
C16 C17 1.385(5)
C16 H16 0.9500
C17 C18 1.377(5)
C17 H17 0.9500
C18 C19 1.403(4)
C18 H18 0.9500
C19 C20 1.526(4)
C20 C21 1.522(4)
C20 C22 1.534(4)
C20 H20 1.0000
C21 H21A 0.9800
C21 H21B 0.9800
C21 H21C 0.9800
C22 H22A 0.9800
C22 H22B 0.9800
C22 H22C 0.9800
C23 C25 1.531(5)
C23 C24 1.533(4)
C23 H23 1.0000
C24 H24A 0.9800
C24 H24B 0.9800
C24 H24C 0.9800
C25 H25A 0.9800
C25 H25B 0.9800
C25 H25C 0.9800
C26 C27 1.403(4)
C26 H26A 0.9900
C26 H26B 0.9900
C27 C28 1.399(4)
C28 C29 1.518(4)
C28 H28 1.0000
C29 C30 1.520(4)
C29 H29A 0.9900
C29 H29B 0.9900
C30 C35 1.382(5)
C30 C31 1.388(5)
C31 C32 1.380(5)
C31 H31 0.9500
C32 C33 1.369(6)
C32 H32 0.9500
C33 C34 1.368(6)
C33 H33 0.9500
C34 C35 1.396(5)
C34 H34 0.9500
C35 H35 0.9500
C36 C37 1.408(4)
C36 C41 1.408(4)
C37 C38 1.397(4)
C37 C43 1.508(4)
C38 C39 1.363(5)
C38 H38 0.9500
C39 C40 1.371(5)
C39 H39 0.9500
C40 C41 1.402(5)
C40 H40 0.9500
C41 C42 1.508(5)
C42 H42A 0.9800
C42 H42B 0.9800
C42 H42C 0.9800
C43 H43A 0.9800
C43 H43B 0.9800
C43 H43C 0.9800
C44 C45 1.512(4)
C44 H44A 0.9800
C44 H44B 0.9800
C44 H44C 0.9800
C45 C46 1.425(4)
C46 C47 1.416(4)
C46 H46 1.0000
C47 C48 1.511(4)
C48 H48A 0.9800
C48 H48B 0.9800
C48 H48C 0.9800
C49 C50 1.519(4)
C49 H49A 0.9900
C49 H49B 0.9900
C50 H50A 0.9900
C50 H50B 0.9900
C51 C53 1.498(5)
C51 C52 1.540(6)
C51 H51 1.0000
C52 H52A 0.9800
C52 H52B 0.9800
C52 H52C 0.9800
C53 H53A 0.9800
C53 H53B 0.9800
C53 H53C 0.9800
C54 C55 1.511(5)
C54 C56 1.542(5)
C54 H54 1.0000
C55 H55A 0.9800
C55 H55B 0.9800
C55 H55C 0.9800
C56 H56A 0.9800
C56 H56B 0.9800
C56 H56C 0.9800
C57 C58 1.404(4)
C57 C62 1.411(4)
C58 C59 1.393(4)
C58 C66 1.528(4)
C59 C60 1.377(4)
C59 H59 0.9500
C60 C61 1.376(5)
C60 H60 0.9500
C61 C62 1.393(4)
C61 H61 0.9500
C62 C63 1.523(4)
C63 C64 1.526(4)
C63 C65 1.528(4)
C63 H63 1.0000
C64 H64A 0.9800
C64 H64B 0.9800
C64 H64C 0.9800
C65 H65A 0.9800
C65 H65B 0.9800
C65 H65C 0.9800
C66 C67 1.518(5)
C66 C68 1.520(6)
C66 H66 1.0000
C67 H67A 0.9800
C67 H67B 0.9800
C67 H67C 0.9800
C68 H68A 0.9800
C68 H68B 0.9800
C68 H68C 0.9800
C69 C70 1.408(4)
C69 H69A 0.9900
C69 H69B 0.9900
C70 C71 1.390(4)
C71 C72 1.528(4)
C71 H71 1.0000
C72 C73 1.517(5)
C72 H72A 0.9900
C72 H72B 0.9900
C73 C78 1.366(6)
C73 C74 1.383(6)
C74 C75 1.437(6)
C74 H74 0.9500
C75 C76 1.328(7)
C75 H75 0.9500
C76 C77 1.310(7)
C76 H76 0.9500
C77 C78 1.421(6)
C77 H77 0.9500
C78 H78 0.9500
C79 C84 1.408(5)
C79 C80 1.410(5)
C80 C81 1.379(5)
C80 C86 1.503(6)
C81 C82 1.365(7)
C81 H81 0.9500
C82 C83 1.368(7)
C82 H82 0.9500
C83 C84 1.408(5)
C83 H83 0.9500
C84 C85 1.484(6)
C85 H85A 0.9800
C85 H85B 0.9800
C85 H85C 0.9800
C86 H86A 0.9800
C86 H86B 0.9800
C86 H86C 0.9800

loop_
_geom_torsion_atom_site_label_1
_geom_torsion_atom_site_label_2
_geom_torsion_atom_site_label_3
_geom_torsion_atom_site_label_4
_geom_torsion
N5 Sc2 P1 C27 142.24(14)
N4 Sc2 P1 C27 -123.59(13)
C70 Sc2 P1 C27 1.54(15)
C69 Sc2 P1 C27 -25.45(14)
C71 Sc2 P1 C27 0.15(18)
C47 Sc2 P1 C27 156.00(13)
C46 Sc2 P1 C27 -178.96(14)
C45 Sc2 P1 C27 -147.96(13)
P2 Sc2 P1 C27 36.36(12)
N5 Sc2 P1 C36 -5.01(14)
N4 Sc2 P1 C36 89.16(13)
C70 Sc2 P1 C36 -145.71(13)
C69 Sc2 P1 C36 -172.71(13)
C71 Sc2 P1 C36 -147.11(16)
C47 Sc2 P1 C36 8.75(13)
C46 Sc2 P1 C36 33.78(13)
C45 Sc2 P1 C36 64.78(13)
P2 Sc2 P1 C36 -110.90(11)
N5 Sc2 P1 Sc1 112.24(8)
N4 Sc2 P1 Sc1 -153.59(6)
C70 Sc2 P1 Sc1 -28.46(8)
C69 Sc2 P1 Sc1 -55.46(7)
C71 Sc2 P1 Sc1 -29.85(13)
C47 Sc2 P1 Sc1 126.00(6)
C46 Sc2 P1 Sc1 151.03(6)
C45 Sc2 P1 Sc1 -177.97(6)
P2 Sc2 P1 Sc1 6.35(2)
N2 Sc1 P1 C27 101.90(14)
N1 Sc1 P1 C27 -47.67(18)
C26 Sc1 P1 C27 -36.24(15)
C28 Sc1 P1 C27 35.64(14)
P2 Sc1 P1 C27 -156.11(12)
C4 Sc1 P1 C27 129.18(15)
C2 Sc1 P1 C27 -114.7(3)
N2 Sc1 P1 C36 16.58(13)
N1 Sc1 P1 C36 -132.98(16)
C27 Sc1 P1 C36 -85.31(16)
C26 Sc1 P1 C36 -121.56(13)
C28 Sc1 P1 C36 -49.68(13)
P2 Sc1 P1 C36 118.57(10)
C4 Sc1 P1 C36 43.86(13)
C2 Sc1 P1 C36 160.0(3)
N2 Sc1 P1 Sc2 -108.65(8)
N1 Sc1 P1 Sc2 101.78(14)
C27 Sc1 P1 Sc2 149.45(13)
C26 Sc1 P1 Sc2 113.21(9)
C28 Sc1 P1 Sc2 -174.91(9)
P2 Sc1 P1 Sc2 -6.66(3)
C4 Sc1 P1 Sc2 -81.38(9)
C2 Sc1 P1 Sc2 34.8(3)
N2 Sc1 P2 C70 179.64(12)
N1 Sc1 P2 C70 -88.17(12)
C27 Sc1 P2 C70 48.83(13)
C26 Sc1 P2 C70 12.53(13)
C28 Sc1 P2 C70 78.13(15)
C4 Sc1 P2 C70 -161.21(12)
C2 Sc1 P2 C70 -107.67(12)
P1 Sc1 P2 C70 63.51(10)
N2 Sc1 P2 C79 -36.76(17)
N1 Sc1 P2 C79 55.43(17)
C27 Sc1 P2 C79 -167.56(17)
C26 Sc1 P2 C79 156.14(17)
C28 Sc1 P2 C79 -138.26(19)
C4 Sc1 P2 C79 -17.60(17)
C2 Sc1 P2 C79 35.93(17)
P1 Sc1 P2 C79 -152.88(16)
N2 Sc1 P2 Sc2 122.61(7)
N1 Sc1 P2 Sc2 -145.20(7)
C27 Sc1 P2 Sc2 -8.19(8)
C26 Sc1 P2 Sc2 -44.50(8)
C28 Sc1 P2 Sc2 21.10(11)
C4 Sc1 P2 Sc2 141.76(7)
C2 Sc1 P2 Sc2 -164.70(6)
P1 Sc1 P2 Sc2 6.48(3)
N5 Sc2 P2 C70 110.85(13)
N4 Sc2 P2 C70 -12.2(2)
C69 Sc2 P2 C70 -35.57(13)
C71 Sc2 P2 C70 31.55(13)
C47 Sc2 P2 C70 138.55(13)
C46 Sc2 P2 C70 166.88(15)
P1 Sc2 P2 C70 -124.18(11)
C45 Sc2 P2 C70 -150.6(4)
N5 Sc2 P2 C79 26.25(19)
N4 Sc2 P2 C79 -96.8(2)
C70 Sc2 P2 C79 -84.6(2)
C69 Sc2 P2 C79 -120.17(19)
C71 Sc2 P2 C79 -53.05(19)
C47 Sc2 P2 C79 53.95(19)
C46 Sc2 P2 C79 82.3(2)
P1 Sc2 P2 C79 151.23(18)
C45 Sc2 P2 C79 124.8(4)
N5 Sc2 P2 Sc1 -132.52(7)
N4 Sc2 P2 Sc1 104.38(17)
C70 Sc2 P2 Sc1 116.63(11)
C69 Sc2 P2 Sc1 81.06(9)
C71 Sc2 P2 Sc1 148.18(8)
C47 Sc2 P2 Sc1 -104.83(7)
C46 Sc2 P2 Sc1 -76.50(11)
P1 Sc2 P2 Sc1 -7.55(3)
C45 Sc2 P2 Sc1 -34.0(4)
N2 Sc1 N1 C2 55.60(19)
C27 Sc1 N1 C2 178.69(18)
C26 Sc1 N1 C2 -160.80(19)
C28 Sc1 N1 C2 141.13(18)
P2 Sc1 N1 C2 -49.12(19)
C4 Sc1 N1 C2 31.23(18)
P1 Sc1 N1 C2 -151.14(15)
N2 Sc1 N1 C14 -132.8(2)
C27 Sc1 N1 C14 -9.7(3)
C26 Sc1 N1 C14 10.8(2)
C28 Sc1 N1 C14 -47.3(3)
P2 Sc1 N1 C14 122.5(2)
C4 Sc1 N1 C14 -157.2(3)
C2 Sc1 N1 C14 171.6(4)
P1 Sc1 N1 C14 20.5(3)
N1 Sc1 N2 C4 -60.93(18)
C27 Sc1 N2 C4 173.12(17)
C26 Sc1 N2 C4 -155.02(18)
C28 Sc1 N2 C4 -176.19(19)
P2 Sc1 N2 C4 45.75(18)
C2 Sc1 N2 C4 -38.61(17)
P1 Sc1 N2 C4 133.12(16)
N1 Sc1 N2 C6 136.4(3)
C27 Sc1 N2 C6 10.4(3)
C26 Sc1 N2 C6 42.3(3)
C28 Sc1 N2 C6 21.1(2)
P2 Sc1 N2 C6 -116.9(2)
C4 Sc1 N2 C6 -162.7(4)
C2 Sc1 N2 C6 158.7(3)
P1 Sc1 N2 C6 -29.6(3)
N5 Sc2 N4 C45 67.61(17)
C70 Sc2 N4 C45 -175.81(16)
C69 Sc2 N4 C45 -146.16(17)
C71 Sc2 N4 C45 154.62(16)
C47 Sc2 N4 C45 38.76(16)
C46 Sc2 N4 C45 13.82(15)
P1 Sc2 N4 C45 -56.81(16)
P2 Sc2 N4 C45 -166.81(14)
N5 Sc2 N4 C57 -126.3(3)
C70 Sc2 N4 C57 -9.7(3)
C69 Sc2 N4 C57 20.0(3)
C71 Sc2 N4 C57 -39.2(3)
C47 Sc2 N4 C57 -155.1(3)
C46 Sc2 N4 C57 180.0(3)
P1 Sc2 N4 C57 109.3(3)
C45 Sc2 N4 C57 166.1(4)
P2 Sc2 N4 C57 -0.7(4)
N4 Sc2 N5 C47 -71.84(17)
C70 Sc2 N5 C47 167.54(16)
C69 Sc2 N5 C47 -174.02(18)
C71 Sc2 N5 C47 -173.94(17)
C46 Sc2 N5 C47 -17.85(15)
P1 Sc2 N5 C47 28.22(18)
C45 Sc2 N5 C47 -44.24(16)
P2 Sc2 N5 C47 125.97(15)
N4 Sc2 N5 C49 130.6(3)
C70 Sc2 N5 C49 10.0(3)
C69 Sc2 N5 C49 28.4(4)
C71 Sc2 N5 C49 28.5(3)
C47 Sc2 N5 C49 -157.5(4)
C46 Sc2 N5 C49 -175.4(3)
P1 Sc2 N5 C49 -129.3(3)
C45 Sc2 N5 C49 158.2(3)
P2 Sc2 N5 C49 -31.6(3)
C14 N1 C2 C3 164.6(3)
Sc1 N1 C2 C3 -22.5(3)
C14 N1 C2 C1 -15.8(4)
Sc1 N1 C2 C1 157.0(2)
C14 N1 C2 Sc1 -172.8(3)
N2 Sc1 C2 N1 -120.7(2)
C27 Sc1 C2 N1 -2.1(3)
C26 Sc1 C2 N1 22.0(2)
C28 Sc1 C2 N1 -51.9(2)
P2 Sc1 C2 N1 133.58(18)
C4 Sc1 C2 N1 -141.5(2)
P1 Sc1 C2 N1 92.7(3)
N2 Sc1 C2 C3 40.13(17)
N1 Sc1 C2 C3 160.9(3)
C27 Sc1 C2 C3 158.73(19)
C26 Sc1 C2 C3 -177.18(17)
C28 Sc1 C2 C3 108.96(18)
P2 Sc1 C2 C3 -65.57(16)
C4 Sc1 C2 C3 19.40(16)
P1 Sc1 C2 C3 -106.4(3)
N2 Sc1 C2 C1 177.0(5)
N1 Sc1 C2 C1 -62.3(5)
C27 Sc1 C2 C1 -64.4(6)
C26 Sc1 C2 C1 -40.3(6)
C28 Sc1 C2 C1 -114.2(5)
P2 Sc1 C2 C1 71.3(5)
C4 Sc1 C2 C1 156.2(6)
P1 Sc1 C2 C1 30.4(7)
N1 C2 C3 C4 -27.0(5)
C1 C2 C3 C4 153.4(3)
Sc1 C2 C3 C4 -43.1(3)
C6 N2 C4 C3 -159.8(3)
Sc1 N2 C4 C3 34.5(3)
C6 N2 C4 C5 18.1(4)
Sc1 N2 C4 C5 -147.6(2)
C6 N2 C4 Sc1 165.7(3)
C2 C3 C4 N2 19.2(5)
C2 C3 C4 C5 -158.8(3)
C2 C3 C4 Sc1 43.9(3)
N1 Sc1 C4 N2 115.41(19)
C27 Sc1 C4 N2 -10.7(3)
C26 Sc1 C4 N2 66.1(4)
C28 Sc1 C4 N2 4.2(2)
P2 Sc1 C4 N2 -135.96(18)
C2 Sc1 C4 N2 131.9(2)
P1 Sc1 C4 N2 -63.03(19)
N2 Sc1 C4 C3 -151.1(3)
N1 Sc1 C4 C3 -35.72(16)
C27 Sc1 C4 C3 -161.85(17)
C26 Sc1 C4 C3 -85.1(4)
C28 Sc1 C4 C3 -146.97(16)
P2 Sc1 C4 C3 72.91(16)
C2 Sc1 C4 C3 -19.20(15)
P1 Sc1 C4 C3 145.84(14)
N2 Sc1 C4 C5 78.3(5)
N1 Sc1 C4 C5 -166.3(5)
C27 Sc1 C4 C5 67.6(5)
C26 Sc1 C4 C5 144.4(4)
C28 Sc1 C4 C5 82.5(5)
P2 Sc1 C4 C5 -57.6(5)
C2 Sc1 C4 C5 -149.7(5)
P1 Sc1 C4 C5 15.3(5)
C4 N2 C6 C7 76.6(3)
Sc1 N2 C6 C7 -122.4(2)
C11 N3 C7 C6 75.2(4)
C8 N3 C7 C6 -149.7(3)
N2 C6 C7 N3 173.7(2)
C7 N3 C8 C10 81.9(4)
C11 N3 C8 C10 -143.3(4)
C7 N3 C8 C9 -45.1(5)
C11 N3 C8 C9 89.6(4)
C7 N3 C11 C12 84.8(4)
C8 N3 C11 C12 -50.2(5)
C7 N3 C11 C13 -146.6(3)
C8 N3 C11 C13 78.4(4)
C2 N1 C14 C19 92.4(3)
Sc1 N1 C14 C19 -78.5(3)
C2 N1 C14 C15 -89.3(3)
Sc1 N1 C14 C15 99.8(3)
C19 C14 C15 C16 -1.9(4)
N1 C14 C15 C16 179.8(2)
C19 C14 C15 C23 178.3(3)
N1 C14 C15 C23 0.0(4)
C14 C15 C16 C17 0.2(4)
C23 C15 C16 C17 180.0(3)
C15 C16 C17 C18 1.1(5)
C16 C17 C18 C19 -0.8(5)
C17 C18 C19 C14 -0.9(4)
C17 C18 C19 C20 179.9(3)
C15 C14 C19 C18 2.2(4)
N1 C14 C19 C18 -179.5(2)
C15 C14 C19 C20 -178.5(3)
N1 C14 C19 C20 -0.3(4)
C18 C19 C20 C21 68.8(4)
C14 C19 C20 C21 -110.5(3)
C18 C19 C20 C22 -53.0(3)
C14 C19 C20 C22 127.7(3)
C16 C15 C23 C25 -87.3(4)
C14 C15 C23 C25 92.5(3)
C16 C15 C23 C24 36.1(4)
C14 C15 C23 C24 -144.1(3)
N2 Sc1 C26 C27 -55.9(2)
N1 Sc1 C26 C27 -147.91(17)
C28 Sc1 C26 C27 -31.14(16)
P2 Sc1 C26 C27 102.78(16)
C4 Sc1 C26 C27 -100.6(4)
C2 Sc1 C26 C27 -157.44(15)
P1 Sc1 C26 C27 37.54(14)
Sc1 C26 C27 C28 66.8(2)
Sc1 C26 C27 P1 -90.48(16)
C36 P1 C27 C28 30.1(2)
Sc2 P1 C27 C28 -122.0(2)
Sc1 P1 C27 C28 -79.9(2)
C36 P1 C27 C26 -171.9(2)
Sc2 P1 C27 C26 36.0(3)
Sc1 P1 C27 C26 78.1(2)
C36 P1 C27 Sc1 109.99(12)
Sc2 P1 C27 Sc1 -42.07(15)
N2 Sc1 C27 C28 19.58(19)
N1 Sc1 C27 C28 -87.58(18)
C26 Sc1 C27 C28 -126.3(2)
P2 Sc1 C27 C28 142.91(15)
C4 Sc1 C27 C28 25.1(2)
C2 Sc1 C27 C28 -86.5(2)
P1 Sc1 C27 C28 117.1(2)
N2 Sc1 C27 C26 145.89(17)
N1 Sc1 C27 C26 38.7(2)
C28 Sc1 C27 C26 126.3(2)
P2 Sc1 C27 C26 -90.77(16)
C4 Sc1 C27 C26 151.45(17)
C2 Sc1 C27 C26 39.8(3)
P1 Sc1 C27 C26 -116.5(2)
N2 Sc1 C27 P1 -97.57(13)
N1 Sc1 C27 P1 155.28(10)
C26 Sc1 C27 P1 116.5(2)
C28 Sc1 C27 P1 -117.1(2)
P2 Sc1 C27 P1 25.77(13)
C4 Sc1 C27 P1 -92.00(17)
C2 Sc1 C27 P1 156.38(12)
C26 C27 C28 C29 38.9(4)
P1 C27 C28 C29 -164.0(2)
Sc1 C27 C28 C29 104.8(3)
C26 C27 C28 Sc1 -66.0(2)
P1 C27 C28 Sc1 91.17(17)
N2 Sc1 C28 C27 -162.90(17)
N1 Sc1 C28 C27 110.95(16)
C26 Sc1 C28 C27 31.51(16)
P2 Sc1 C28 C27 -54.5(2)
C4 Sc1 C28 C27 -164.80(15)
C2 Sc1 C28 C27 133.50(16)
P1 Sc1 C28 C27 -37.37(14)
N2 Sc1 C28 C29 79.5(2)
N1 Sc1 C28 C29 -6.7(2)
C27 Sc1 C28 C29 -117.6(3)
C26 Sc1 C28 C29 -86.1(2)
P2 Sc1 C28 C29 -172.16(16)
C4 Sc1 C28 C29 77.6(2)
C2 Sc1 C28 C29 15.9(3)
P1 Sc1 C28 C29 -155.0(2)
C27 C28 C29 C30 77.8(4)
Sc1 C28 C29 C30 156.4(2)
C28 C29 C30 C35 -113.8(3)
C28 C29 C30 C31 62.2(4)
C35 C30 C31 C32 0.7(5)
C29 C30 C31 C32 -175.4(3)
C30 C31 C32 C33 0.1(6)
C31 C32 C33 C34 -1.4(7)
C32 C33 C34 C35 2.0(7)
C31 C30 C35 C34 -0.1(5)
C29 C30 C35 C34 176.0(3)
C33 C34 C35 C30 -1.2(6)
C27 P1 C36 C37 -104.1(2)
Sc2 P1 C36 C37 51.2(3)
Sc1 P1 C36 C37 -54.7(2)
C27 P1 C36 C41 74.6(2)
Sc2 P1 C36 C41 -130.2(2)
Sc1 P1 C36 C41 123.9(2)
C41 C36 C37 C38 -0.8(4)
P1 C36 C37 C38 177.8(2)
C41 C36 C37 C43 -177.7(3)
P1 C36 C37 C43 0.9(4)
C36 C37 C38 C39 -0.5(5)
C43 C37 C38 C39 176.5(3)
C37 C38 C39 C40 1.1(6)
C38 C39 C40 C41 -0.4(6)
C39 C40 C41 C36 -0.9(5)
C39 C40 C41 C42 -177.9(3)
C37 C36 C41 C40 1.5(4)
P1 C36 C41 C40 -177.2(2)
C37 C36 C41 C42 178.3(3)
P1 C36 C41 C42 -0.3(4)
C57 N4 C45 C46 163.8(2)
Sc2 N4 C45 C46 -26.8(3)
C57 N4 C45 C44 -18.8(4)
Sc2 N4 C45 C44 150.7(3)
C57 N4 C45 Sc2 -169.5(3)
N5 Sc2 C45 N4 -108.90(17)
C70 Sc2 C45 N4 6.9(3)
C69 Sc2 C45 N4 40.5(2)
C71 Sc2 C45 N4 -32.1(2)
C47 Sc2 C45 N4 -133.24(19)
C46 Sc2 C45 N4 -156.5(3)
P1 Sc2 C45 N4 123.68(16)
P2 Sc2 C45 N4 150.3(3)
N5 Sc2 C45 C46 47.65(16)
N4 Sc2 C45 C46 156.5(3)
C70 Sc2 C45 C46 163.44(18)
C69 Sc2 C45 C46 -162.98(16)
C71 Sc2 C45 C46 124.46(17)
C47 Sc2 C45 C46 23.30(15)
P1 Sc2 C45 C46 -79.77(15)
P2 Sc2 C45 C46 -53.2(4)
N5 Sc2 C45 C44 163.8(5)
N4 Sc2 C45 C44 -87.3(5)
C70 Sc2 C45 C44 -80.4(6)
C69 Sc2 C45 C44 -46.8(5)
C71 Sc2 C45 C44 -119.4(5)
C47 Sc2 C45 C44 139.4(5)
C46 Sc2 C45 C44 116.1(6)
P1 Sc2 C45 C44 36.4(5)
P2 Sc2 C45 C44 63.0(7)
N4 C45 C46 C47 -31.9(4)
C44 C45 C46 C47 150.5(3)
Sc2 C45 C46 C47 -53.9(3)
N4 C45 C46 Sc2 22.0(2)
C44 C45 C46 Sc2 -155.6(3)
N5 Sc2 C46 C47 17.29(15)
N4 Sc2 C46 C47 126.34(18)
C70 Sc2 C46 C47 51.5(7)
C69 Sc2 C46 C47 169.81(19)
C71 Sc2 C46 C47 55.5(2)
P1 Sc2 C46 C47 -125.33(16)
C45 Sc2 C46 C47 139.5(2)
P2 Sc2 C46 C47 -53.3(2)
N5 Sc2 C46 C45 -122.22(18)
N4 Sc2 C46 C45 -13.16(15)
C70 Sc2 C46 C45 -88.0(6)
C69 Sc2 C46 C45 30.3(3)
C71 Sc2 C46 C45 -84.0(2)
C47 Sc2 C46 C45 -139.5(2)
P1 Sc2 C46 C45 95.16(15)
P2 Sc2 C46 C45 167.21(12)
C49 N5 C47 C46 -162.2(2)
Sc2 N5 C47 C46 34.9(3)
C49 N5 C47 C48 18.7(4)
Sc2 N5 C47 C48 -144.2(2)
C49 N5 C47 Sc2 162.9(3)
C45 C46 C47 N5 26.5(4)
Sc2 C46 C47 N5 -28.1(2)
C45 C46 C47 C48 -154.4(3)
Sc2 C46 C47 C48 151.0(2)
C45 C46 C47 Sc2 54.7(3)
N4 Sc2 C47 N5 104.97(17)
C70 Sc2 C47 N5 -19.1(2)
C69 Sc2 C47 N5 39.1(11)
C71 Sc2 C47 N5 6.81(19)
C46 Sc2 C47 N5 149.5(3)
P1 Sc2 C47 N5 -156.80(15)
C45 Sc2 C47 N5 126.24(19)
P2 Sc2 C47 N5 -64.59(17)
N5 Sc2 C47 C46 -149.5(3)
N4 Sc2 C47 C46 -44.50(16)
C70 Sc2 C47 C46 -168.57(17)
C69 Sc2 C47 C46 -110.4(10)
C71 Sc2 C47 C46 -142.66(16)
P1 Sc2 C47 C46 53.73(16)
C45 Sc2 C47 C46 -23.23(15)
P2 Sc2 C47 C46 145.94(14)
N5 Sc2 C47 C48 92.8(4)
N4 Sc2 C47 C48 -162.3(4)
C70 Sc2 C47 C48 73.7(4)
C69 Sc2 C47 C48 131.8(9)
C71 Sc2 C47 C48 99.6(4)
C46 Sc2 C47 C48 -117.8(4)
P1 Sc2 C47 C48 -64.0(4)
C45 Sc2 C47 C48 -141.0(4)
P2 Sc2 C47 C48 28.2(4)
C47 N5 C49 C50 91.6(3)
Sc2 N5 C49 C50 -114.6(3)
C54 N6 C50 C49 116.4(3)
C51 N6 C50 C49 -112.4(3)
N5 C49 C50 N6 -179.7(2)
C54 N6 C51 C53 -42.1(5)
C50 N6 C51 C53 -172.6(3)
C54 N6 C51 C52 -163.9(3)
C50 N6 C51 C52 65.6(4)
C50 N6 C54 C55 -66.3(4)
C51 N6 C54 C55 164.2(3)
C50 N6 C54 C56 61.4(4)
C51 N6 C54 C56 -68.1(4)
C45 N4 C57 C58 -86.2(3)
Sc2 N4 C57 C58 109.9(3)
C45 N4 C57 C62 97.7(3)
Sc2 N4 C57 C62 -66.1(4)
C62 C57 C58 C59 -0.6(4)
N4 C57 C58 C59 -176.7(3)
C62 C57 C58 C66 -179.7(3)
N4 C57 C58 C66 4.3(4)
C57 C58 C59 C60 0.3(5)
C66 C58 C59 C60 179.3(3)
C58 C59 C60 C61 0.1(5)
C59 C60 C61 C62 -0.1(5)
C60 C61 C62 C57 -0.2(4)
C60 C61 C62 C63 -178.4(3)
C58 C57 C62 C61 0.6(4)
N4 C57 C62 C61 176.5(3)
C58 C57 C62 C63 178.7(3)
N4 C57 C62 C63 -5.4(4)
C61 C62 C63 C64 -47.3(4)
C57 C62 C63 C64 134.6(3)
C61 C62 C63 C65 75.1(4)
C57 C62 C63 C65 -103.0(3)
C59 C58 C66 C67 45.5(4)
C57 C58 C66 C67 -135.5(3)
C59 C58 C66 C68 -78.5(4)
C57 C58 C66 C68 100.5(4)
N5 Sc2 C69 C70 -30.7(3)
N4 Sc2 C69 C70 -129.79(18)
C71 Sc2 C69 C70 -30.79(17)
C47 Sc2 C69 C70 -64.7(11)
C46 Sc2 C69 C70 -166.28(18)
P1 Sc2 C69 C70 131.06(17)
C45 Sc2 C69 C70 -148.52(17)
P2 Sc2 C69 C70 41.81(15)
Sc2 C69 C70 C71 74.4(3)
Sc2 C69 C70 P2 -76.27(15)
C79 P2 C70 C71 46.7(3)
Sc1 P2 C70 C71 -162.7(2)
Sc2 P2 C70 C71 -79.9(2)
C79 P2 C70 C69 -161.5(2)
Sc1 P2 C70 C69 -10.9(2)
Sc2 P2 C70 C69 71.85(19)
C79 P2 C70 Sc2 126.66(12)
Sc1 P2 C70 Sc2 -82.75(8)
N5 Sc2 C70 C71 36.6(2)
N4 Sc2 C70 C71 -65.1(2)
C69 Sc2 C70 C71 -125.1(3)
C47 Sc2 C70 C71 46.9(3)
C46 Sc2 C70 C71 4.9(7)
P1 Sc2 C70 C71 -178.39(16)
C45 Sc2 C70 C71 -69.0(3)
P2 Sc2 C70 C71 119.9(2)
N5 Sc2 C70 C69 161.66(17)
N4 Sc2 C70 C69 59.9(2)
C71 Sc2 C70 C69 125.1(3)
C47 Sc2 C70 C69 171.97(17)
C46 Sc2 C70 C69 129.9(6)
P1 Sc2 C70 C69 -53.34(19)
C45 Sc2 C70 C69 56.1(3)
P2 Sc2 C70 C69 -115.0(2)
N5 Sc2 C70 P2 -83.32(12)
N4 Sc2 C70 P2 174.94(8)
C69 Sc2 C70 P2 115.0(2)
C71 Sc2 C70 P2 -119.9(2)
C47 Sc2 C70 P2 -73.01(18)
C46 Sc2 C70 P2 -115.1(6)
P1 Sc2 C70 P2 61.68(10)
C45 Sc2 C70 P2 171.11(12)
C69 C70 C71 C72 35.3(4)
P2 C70 C71 C72 -175.8(2)
Sc2 C70 C71 C72 105.2(3)
C69 C70 C71 Sc2 -69.9(3)
P2 C70 C71 Sc2 78.94(18)
N5 Sc2 C71 C70 -146.98(19)
N4 Sc2 C71 C70 125.43(18)
C69 Sc2 C71 C70 32.97(18)
C47 Sc2 C71 C70 -150.38(17)
C46 Sc2 C71 C70 -178.87(17)
P1 Sc2 C71 C70 2.5(3)
C45 Sc2 C71 C70 140.85(17)
P2 Sc2 C71 C70 -39.61(16)
N5 Sc2 C71 C72 99.7(2)
N4 Sc2 C71 C72 12.1(2)
C70 Sc2 C71 C72 -113.3(3)
C69 Sc2 C71 C72 -80.4(2)
C47 Sc2 C71 C72 96.3(2)
C46 Sc2 C71 C72 67.8(3)
P1 Sc2 C71 C72 -110.9(2)
C45 Sc2 C71 C72 27.5(3)
P2 Sc2 C71 C72 -152.9(2)
C70 C71 C72 C73 60.2(4)
Sc2 C71 C72 C73 133.0(3)
C71 C72 C73 C78 70.1(4)
C71 C72 C73 C74 -104.5(4)
C78 C73 C74 C75 -4.9(6)
C72 C73 C74 C75 169.8(3)
C73 C74 C75 C76 3.8(6)
C74 C75 C76 C77 0.7(7)
C75 C76 C77 C78 -3.8(8)
C74 C73 C78 C77 1.8(6)
C72 C73 C78 C77 -173.0(4)
C76 C77 C78 C73 2.4(7)
C70 P2 C79 C84 -127.4(3)
Sc1 P2 C79 C84 86.1(3)
Sc2 P2 C79 C84 -67.1(4)
C70 P2 C79 C80 56.7(3)
Sc1 P2 C79 C80 -89.8(3)
Sc2 P2 C79 C80 117.1(3)
C84 C79 C80 C81 3.6(6)
P2 C79 C80 C81 179.4(3)
C84 C79 C80 C86 -176.1(4)
P2 C79 C80 C86 -0.2(5)
C79 C80 C81 C82 -1.2(7)
C86 C80 C81 C82 178.4(4)
C80 C81 C82 C83 0.0(8)
C81 C82 C83 C84 -1.1(8)
C80 C79 C84 C83 -4.5(6)
P2 C79 C84 C83 179.7(3)
C80 C79 C84 C85 176.8(4)
P2 C79 C84 C85 1.0(5)
C82 C83 C84 C79 3.4(7)
C82 C83 C84 C85 -178.0(4)
